data_2216569
loop_
_publ_author_name
'Pallepogu Raghavaiah'

_publ_section_title
;
 2,2,4-Trimethyl-2,3-dihydro-1<i>H</i>-1,5-benzodiazepin-5-ium
 3,5-dihydroxybenzoate
;
_journal_coeditor_code HK2381
_journal_issue 12
_journal_name_full 'Acta Crystallographica Section E'
_journal_page_first o4909
_journal_page_last o4909
_journal_paper_doi 10.1107/S1600536807060424
_journal_volume 63
_journal_year 2007
_chemical_formula_iupac 'C12 H17 N2 + , C7 H5 O4 -'
_chemical_formula_moiety 'C12 H17 N2 + , C7 H5 O4 -'
_chemical_formula_sum 'C19 H22 N2 O4'
_chemical_formula_weight 342.39
_chemical_name_systematic
;
2,2,4-Trimethyl-2,3-dihydro-1H-1,5-benzodiazepin-5-ium 3,5-dihydroxybenzoate
;
_space_group_IT_number 19
_symmetry_cell_setting orthorhombic
_symmetry_space_group_name_Hall 'P 2ac 2ab'
_symmetry_space_group_name_H-M 'P 21 21 21'
_atom_sites_solution_hydrogens geom
_atom_sites_solution_primary direct
_atom_sites_solution_secondary difmap
_audit_creation_method SHELXL97
_cell_angle_alpha 90.00
_cell_angle_beta 90.00
_cell_angle_gamma 90.00
_cell_formula_units_Z 4
_cell_length_a 18.718(4)
_cell_length_b 9.924(2)
_cell_length_c 9.696(2)
_cell_measurement_reflns_used 6683
_cell_measurement_temperature 298(2)
_cell_measurement_theta_max 25.99
_cell_measurement_theta_min 2.18
_cell_volume 1801.1(6)
_computing_cell_refinement 'SAINT (Bruker, 2001)'
_computing_data_collection 'SMART (Bruker, 2001)'
_computing_data_reduction 'SAINT (Bruker, 2001)'
_computing_molecular_graphics 'DIAMOND (Brandenburg, 1999)'
_computing_publication_material 'SHELXTL (Sheldrick, 2001)'
_computing_structure_refinement 'SHELXTL (Sheldrick, 2001)'
_computing_structure_solution 'SHELXTL (Sheldrick, 2001)'
_diffrn_ambient_temperature 298(2)
_diffrn_measured_fraction_theta_full 0.997
_diffrn_measured_fraction_theta_max 0.997
_diffrn_measurement_device_type 'Bruker SMART APEX CCD area-detector'
_diffrn_measurement_method '\f and \w'
_diffrn_radiation_monochromator graphite
_diffrn_radiation_source 'fine-focus sealed tube'
_diffrn_radiation_type MoK\a
_diffrn_radiation_wavelength 0.71073
_diffrn_reflns_av_R_equivalents 0.0235
_diffrn_reflns_av_sigmaI/netI 0.0187
_diffrn_reflns_limit_h_max 23
_diffrn_reflns_limit_h_min -21
_diffrn_reflns_limit_k_max 8
_diffrn_reflns_limit_k_min -12
_diffrn_reflns_limit_l_max 11
_diffrn_reflns_limit_l_min -11
_diffrn_reflns_number 9324
_diffrn_reflns_theta_full 25.99
_diffrn_reflns_theta_max 25.99
_diffrn_reflns_theta_min 2.18
_diffrn_standards_decay_% 0
_diffrn_standards_number 0
_exptl_absorpt_coefficient_mu 0.089
_exptl_absorpt_correction_T_max 0.9807
_exptl_absorpt_correction_T_min 0.9635
_exptl_absorpt_correction_type multi-scan
_exptl_absorpt_process_details '(SADABS; Sheldrick, 2004)'
_exptl_crystal_colour yellow
_exptl_crystal_density_diffrn 1.263
_exptl_crystal_density_method 'not measured'
_exptl_crystal_description block
_exptl_crystal_F_000 728
_exptl_crystal_size_max 0.42
_exptl_crystal_size_mid 0.32
_exptl_crystal_size_min 0.22
_refine_diff_density_max 0.157
_refine_diff_density_min -0.205
_refine_ls_extinction_method none
_refine_ls_goodness_of_fit_ref 1.090
_refine_ls_hydrogen_treatment constr
_refine_ls_matrix_type full
_refine_ls_number_parameters 229
_refine_ls_number_reflns 2028
_refine_ls_number_restraints 0
_refine_ls_restrained_S_all 1.090
_refine_ls_R_factor_all 0.0378
_refine_ls_R_factor_gt 0.0349
_refine_ls_shift/su_max 0.000
_refine_ls_shift/su_mean 0.000
_refine_ls_structure_factor_coef Fsqd
_refine_ls_weighting_details 'calc w = 1/[\s^2^(Fo^2^)+(0.0415P)^2^+0.2759P] where P=(Fo^2^+2Fc^2^)/3'
_refine_ls_weighting_scheme calc
_refine_ls_wR_factor_gt 0.0824
_refine_ls_wR_factor_ref 0.0844
_reflns_number_gt 1891
_reflns_number_total 2028
_reflns_threshold_expression I>2\s(I)
_cod_data_source_file hk2381.cif
_cod_data_source_block I
_cod_database_code 2216569
_cod_database_fobs_code 2216569

loop_
_symmetry_equiv_pos_as_xyz
'x, y, z'
'-x+1/2, -y, z+1/2'
'x+1/2, -y+1/2, -z'
'-x, y+1/2, -z+1/2'

loop_
_atom_site_type_symbol
_atom_site_label
_atom_site_fract_x
_atom_site_fract_y
_atom_site_fract_z
_atom_site_U_iso_or_equiv
_atom_site_adp_type
_atom_site_calc_flag
_atom_site_refinement_flags
_atom_site_occupancy
O O1 0.40340(8) 0.63504(16) 0.02296(16) 0.0480(4) Uani d . 1
O O2 0.29131(8) 0.56458(18) 0.0434(2) 0.0593(5) Uani d . 1
O O3 0.53612(7) 0.26295(17) 0.25796(16) 0.0503(4) Uani d . 1
H H3 0.5459 0.2173 0.3259 0.075 Uiso d R 1
O O4 0.30708(8) 0.26504(16) 0.47109(16) 0.0519(4) Uani d . 1
H H4 0.2740 0.3176 0.4847 0.078 Uiso d R 1
N N1 0.15531(12) 0.0043(2) 0.0862(2) 0.0573(6) Uani d . 1
H H1X 0.1675 -0.0717 0.0471 0.069 Uiso d R 1
N N2 0.11065(9) 0.23045(17) 0.28525(17) 0.0389(4) Uani d . 1
H H2X 0.1102 0.2811 0.3734 0.047 Uiso d R 1
C C1 0.12226(11) -0.0126(2) 0.2107(2) 0.0403(5) Uani d . 1
C C2 0.10747(13) -0.1463(2) 0.2513(3) 0.0527(6) Uani d . 1
H H2 0.1200 -0.2160 0.1920 0.063 Uiso calc R 1
C C3 0.07561(14) -0.1778(3) 0.3740(3) 0.0573(6) Uani d . 1
H H3A 0.0668 -0.2675 0.3961 0.069 Uiso calc R 1
C C4 0.05641(15) -0.0778(3) 0.4652(3) 0.0599(7) Uani d . 1
H H4A 0.0351 -0.0988 0.5491 0.072 Uiso calc R 1
C C5 0.06944(13) 0.0531(3) 0.4295(2) 0.0542(6) Uani d . 1
H H5 0.0568 0.1213 0.4906 0.065 Uiso calc R 1
C C6 0.10124(11) 0.0879(2) 0.3033(2) 0.0394(5) Uani d . 1
C C7 0.12024(11) 0.3003(2) 0.1751(2) 0.0420(5) Uani d . 1
C C8 0.12468(14) 0.2374(3) 0.0365(2) 0.0546(6) Uani d . 1
H H8A 0.1350 0.3073 -0.0306 0.065 Uiso calc R 1
H H8B 0.0783 0.1998 0.0137 0.065 Uiso calc R 1
C C9 0.18117(12) 0.1259(2) 0.0225(2) 0.0426(5) Uani d . 1
C C10 0.19151(16) 0.0941(3) -0.1312(3) 0.0658(7) Uani d . 1
H H10A 0.2229 0.0182 -0.1409 0.099 Uiso calc R 1
H H10B 0.2120 0.1709 -0.1767 0.099 Uiso calc R 1
H H10C 0.1461 0.0734 -0.1721 0.099 Uiso calc R 1
C C11 0.25198(13) 0.1699(3) 0.0851(3) 0.0669(8) Uani d . 1
H H11A 0.2456 0.1880 0.1816 0.100 Uiso calc R 1
H H11B 0.2684 0.2500 0.0396 0.100 Uiso calc R 1
H H11C 0.2866 0.0994 0.0737 0.100 Uiso calc R 1
C C12 0.12697(14) 0.4493(2) 0.1875(3) 0.0545(6) Uani d . 1
H H12A 0.1253 0.4744 0.2831 0.082 Uiso calc R 1
H H12B 0.0883 0.4918 0.1392 0.082 Uiso calc R 1
H H12C 0.1716 0.4777 0.1483 0.082 Uiso calc R 1
C C13 0.37873(10) 0.46231(19) 0.18369(19) 0.0315(4) Uani d . 1
C C14 0.44805(10) 0.4115(2) 0.17847(19) 0.0343(4) Uani d . 1
H H14 0.4804 0.4441 0.1137 0.041 Uiso calc R 1
C C15 0.46837(10) 0.3121(2) 0.27035(19) 0.0339(4) Uani d . 1
C C16 0.42097(10) 0.2646(2) 0.36872(19) 0.0364(4) Uani d . 1
H H16 0.4349 0.1977 0.4303 0.044 Uiso calc R 1
C C17 0.35227(10) 0.3179(2) 0.3743(2) 0.0351(4) Uani d . 1
C C18 0.33115(9) 0.41684(19) 0.2828(2) 0.0337(4) Uani d . 1
H H18 0.2853 0.4527 0.2876 0.040 Uiso calc R 1
C C19 0.35510(10) 0.5624(2) 0.0763(2) 0.0366(4) Uani d . 1

loop_
_atom_site_aniso_label
_atom_site_aniso_U_11
_atom_site_aniso_U_22
_atom_site_aniso_U_33
_atom_site_aniso_U_12
_atom_site_aniso_U_13
_atom_site_aniso_U_23
O1 0.0535(9) 0.0480(9) 0.0426(8) -0.0128(7) -0.0097(7) 0.0183(8)
O2 0.0419(8) 0.0614(11) 0.0746(11) -0.0016(8) -0.0201(8) 0.0290(10)
O3 0.0368(7) 0.0659(11) 0.0483(8) 0.0182(7) 0.0052(6) 0.0120(8)
O4 0.0493(8) 0.0505(9) 0.0559(9) 0.0159(7) 0.0212(7) 0.0222(8)
N1 0.0795(14) 0.0399(11) 0.0525(11) -0.0069(10) 0.0235(11) -0.0146(9)
N2 0.0431(9) 0.0371(9) 0.0363(8) -0.0030(8) 0.0025(7) -0.0094(8)
C1 0.0416(11) 0.0385(11) 0.0409(11) -0.0051(9) -0.0006(9) -0.0094(9)
C2 0.0605(14) 0.0403(12) 0.0573(14) -0.0063(11) 0.0034(12) -0.0099(11)
C3 0.0665(15) 0.0422(13) 0.0632(15) -0.0095(12) 0.0025(13) 0.0058(13)
C4 0.0734(16) 0.0559(15) 0.0505(13) -0.0082(13) 0.0147(13) 0.0037(13)
C5 0.0685(15) 0.0508(14) 0.0432(12) -0.0037(12) 0.0132(11) -0.0082(11)
C6 0.0412(10) 0.0369(11) 0.0402(11) -0.0039(9) 0.0000(9) -0.0073(10)
C7 0.0409(11) 0.0426(12) 0.0426(11) 0.0031(10) -0.0022(9) -0.0032(10)
C8 0.0681(15) 0.0581(15) 0.0376(11) 0.0131(13) -0.0056(11) -0.0039(12)
C9 0.0474(11) 0.0445(12) 0.0359(10) 0.0000(10) 0.0039(9) -0.0045(10)
C10 0.0802(18) 0.0746(19) 0.0425(13) 0.0098(16) 0.0123(13) -0.0104(13)
C11 0.0491(14) 0.081(2) 0.0705(17) -0.0072(14) 0.0005(13) -0.0115(16)
C12 0.0659(15) 0.0427(13) 0.0548(14) -0.0009(12) -0.0038(12) -0.0004(12)
C13 0.0339(9) 0.0275(9) 0.0330(9) -0.0027(8) -0.0068(8) 0.0000(8)
C14 0.0333(9) 0.0388(11) 0.0309(9) -0.0023(8) 0.0010(8) 0.0012(9)
C15 0.0301(9) 0.0383(10) 0.0335(9) 0.0056(8) -0.0018(8) -0.0032(8)
C16 0.0409(11) 0.0345(10) 0.0337(9) 0.0091(9) -0.0019(8) 0.0073(9)
C17 0.0371(10) 0.0330(10) 0.0353(9) 0.0015(9) 0.0033(8) 0.0026(9)
C18 0.0282(9) 0.0319(10) 0.0409(10) 0.0026(8) -0.0026(8) 0.0036(9)
C19 0.0416(11) 0.0328(11) 0.0352(10) -0.0025(9) -0.0088(8) 0.0035(9)

loop_
_atom_type_symbol
_atom_type_description
_atom_type_scat_dispersion_real
_atom_type_scat_dispersion_imag
_atom_type_scat_source
C C 0.0033 0.0000 'International Tables Vol C Tables 4.2.6.8 and 6.1.1.4'
H H 0.0000 0.0000 'International Tables Vol C Tables 4.2.6.8 and 6.1.1.4'
N N 0.0061 0.0000 'International Tables Vol C Tables 4.2.6.8 and 6.1.1.4'
O O 0.0106 0.0000 'International Tables Vol C Tables 4.2.6.8 and 6.1.1.4'

loop_
_geom_angle_atom_site_label_1
_geom_angle_atom_site_label_2
_geom_angle_atom_site_label_3
_geom_angle
N1 C1 C6 127.4(2)
N1 C1 C2 116.8(2)
C6 C1 C2 115.8(2)
C3 C2 C1 122.9(2)
C3 C2 H2 118.5
C1 C2 H2 118.5
C2 C3 C4 120.5(2)
C2 C3 H3A 119.8
C4 C3 H3A 119.8
C5 C4 C3 118.4(2)
C5 C4 H4A 120.8
C3 C4 H4A 120.8
C4 C5 C6 122.0(2)
C4 C5 H5 119.0
C6 C5 H5 119.0
C1 C6 C5 120.2(2)
C1 C6 N2 126.12(19)
C5 C6 N2 113.60(19)
N2 C7 C8 122.3(2)
N2 C7 C12 118.7(2)
C8 C7 C12 119.1(2)
C7 C8 C9 114.90(18)
C7 C8 H8A 108.5
C9 C8 H8A 108.5
C7 C8 H8B 108.5
C9 C8 H8B 108.5
H8A C8 H8B 107.5
N1 C9 C11 111.2(2)
N1 C9 C10 106.6(2)
C11 C9 C10 109.7(2)
N1 C9 C8 109.53(19)
C11 C9 C8 111.0(2)
C10 C9 C8 108.69(19)
C9 C10 H10A 109.5
C9 C10 H10B 109.5
H10A C10 H10B 109.5
C9 C10 H10C 109.5
H10A C10 H10C 109.5
H10B C10 H10C 109.5
C9 C11 H11A 109.5
C9 C11 H11B 109.5
H11A C11 H11B 109.5
C9 C11 H11C 109.5
H11A C11 H11C 109.5
H11B C11 H11C 109.5
C7 C12 H12A 109.5
C7 C12 H12B 109.5
H12A C12 H12B 109.5
C7 C12 H12C 109.5
H12A C12 H12C 109.5
H12B C12 H12C 109.5
C18 C13 C14 120.40(17)
C18 C13 C19 120.38(16)
C14 C13 C19 119.16(17)
C15 C14 C13 119.41(18)
C15 C14 H14 120.3
C13 C14 H14 120.3
O3 C15 C14 117.00(17)
O3 C15 C16 122.29(18)
C14 C15 C16 120.70(17)
C15 C16 C17 119.28(18)
C15 C16 H16 120.4
C17 C16 H16 120.4
O4 C17 C18 122.45(17)
O4 C17 C16 116.89(17)
C18 C17 C16 120.64(18)
C17 C18 C13 119.55(17)
C17 C18 H18 120.2
C13 C18 H18 120.2
O2 C19 O1 125.03(19)
O2 C19 C13 118.28(18)
O1 C19 C13 116.64(16)
C1 N1 C9 129.36(19)
C1 N1 H1X 113.2
C9 N1 H1X 116.7
C7 N2 C6 130.49(18)
C7 N2 H2X 116.3
C6 N2 H2X 113.2
C15 O3 H3 109.5
C17 O4 H4 109.5

loop_
_geom_bond_atom_site_label_1
_geom_bond_atom_site_label_2
_geom_bond_distance
C1 N1 1.367(3)
C1 C6 1.399(3)
C1 C2 1.411(3)
C2 C3 1.367(3)
C2 H2 0.9300
C3 C4 1.377(4)
C3 H3A 0.9300
C4 C5 1.367(4)
C4 H4A 0.9300
C5 C6 1.403(3)
C5 H5 0.9300
C6 N2 1.436(3)
C7 N2 1.286(3)
C7 C8 1.484(3)
C7 C12 1.489(3)
C8 C9 1.536(3)
C8 H8A 0.9700
C8 H8B 0.9700
C9 N1 1.440(3)
C9 C11 1.522(3)
C9 C10 1.535(3)
C10 H10A 0.9600
C10 H10B 0.9600
C10 H10C 0.9600
C11 H11A 0.9600
C11 H11B 0.9600
C11 H11C 0.9600
C12 H12A 0.9600
C12 H12B 0.9600
C12 H12C 0.9600
C13 C18 1.385(3)
C13 C14 1.393(3)
C13 C19 1.505(3)
C14 C15 1.382(3)
C14 H14 0.9300
C15 O3 1.364(2)
C15 C16 1.385(3)
C16 C17 1.392(3)
C16 H16 0.9300
C17 O4 1.368(2)
C17 C18 1.381(3)
C18 H18 0.9300
C19 O2 1.236(2)
C19 O1 1.267(2)
N1 H1X 0.8741
N2 H2X 0.9917
O3 H3 0.8200
O4 H4 0.8201

loop_
_geom_hbond_atom_site_label_D
_geom_hbond_atom_site_label_H
_geom_hbond_atom_site_label_A
_geom_hbond_site_symmetry_A
_geom_hbond_distance_DH
_geom_hbond_distance_HA
_geom_hbond_distance_DA
_geom_hbond_angle_DHA
N1 H1X O4 2_554 0.87 2.11 2.981(2) 174.1
N2 H2X O1 2_565 0.99 1.69 2.676(2) 171.8
O3 H3 O1 4_645 0.82 1.93 2.721(2) 162.6
O4 H4 O2 2_565 0.82 1.79 2.597(2) 170.0
C2 H2 O4 2_554 0.93 2.59 3.366(3) 141.7
C5 H5 O1 2_565 0.93 2.55 3.264(3) 134.0

loop_
_cod_related_entry_id
_cod_related_entry_database
_cod_related_entry_code
1 ChemSpider 21120355
